data_4068976
loop_
_publ_author_name
'Adhikari, Debashis'
'Pink, Maren'
'Mindiola, Daniel J.'

_publ_section_title
;
 Mild Protocol for the Synthesis of Stable Nickel Complexes Having Primary
 and Secondary Silyl Ligands
;
_journal_issue 7
_journal_name_full Organometallics
_journal_page_first 2072
_journal_paper_doi 10.1021/om801187b
_journal_volume 28
_journal_year 2009
_chemical_formula_moiety '2(C38 H51 Ni N P2 Si), C5 H12'
_chemical_formula_sum 'C40.5 H57 N Ni P2 Si'
_chemical_formula_weight 706.61
_chemical_name_systematic
; 
 ? 
;
_space_group_IT_number 15
_symmetry_cell_setting monoclinic
_symmetry_space_group_name_Hall '-C 2yc'
_symmetry_space_group_name_H-M 'C 1 2/c 1'
_atom_sites_solution_hydrogens geom
_atom_sites_solution_primary direct
_atom_sites_solution_secondary difmap
_audit_creation_method SHELXL-97
_cell_angle_alpha 90.00
_cell_angle_beta 110.577(3)
_cell_angle_gamma 90.00
_cell_formula_units_Z 8
_cell_length_a 24.9191(13)
_cell_length_b 10.3235(5)
_cell_length_c 31.4006(16)
_cell_measurement_reflns_used 5296
_cell_measurement_temperature 130(2)
_cell_measurement_theta_max 26.3
_cell_measurement_theta_min 2.35
_cell_volume 7562.5(7)
_computing_cell_refinement 'SAINT (Bruker, 2003)'
_computing_data_collection 'SMART (Bruker, 2001)'
_computing_data_reduction 'SAINT (Bruker, 2003)'
_computing_molecular_graphics 'SHELXTL (Bruker, 2003)'
_computing_publication_material 'SHELXTL (Bruker, 2003)'
_computing_structure_refinement 'SHELXL-97 (Sheldrick, 1997)'
_computing_structure_solution 'SHELXS-97 (Sheldrick, 1990)'
_diffrn_ambient_temperature 130(2)
_diffrn_detector 'CCD area detector'
_diffrn_detector_area_resol_mean 44.52
_diffrn_detector_type 'Bruker SMART 6000'
_diffrn_measured_fraction_theta_full 0.999
_diffrn_measured_fraction_theta_max 0.999
_diffrn_measurement_details '0.30 degree frames measured for 90 seconds each'
_diffrn_measurement_device 'three-circle goniometer with fixed chi'
_diffrn_measurement_device_type 'Bruker Platform goniometer'
_diffrn_measurement_method \w-scans
_diffrn_radiation_monochromator graphite
_diffrn_radiation_source 'fine-focus sealed tube'
_diffrn_radiation_type MoK\a
_diffrn_radiation_wavelength 0.71073
_diffrn_reflns_av_R_equivalents 0.0811
_diffrn_reflns_av_sigmaI/netI 0.0472
_diffrn_reflns_limit_h_max 31
_diffrn_reflns_limit_h_min -31
_diffrn_reflns_limit_k_max 12
_diffrn_reflns_limit_k_min -12
_diffrn_reflns_limit_l_max 39
_diffrn_reflns_limit_l_min -39
_diffrn_reflns_number 50579
_diffrn_reflns_theta_full 26.42
_diffrn_reflns_theta_max 26.42
_diffrn_reflns_theta_min 2.16
_exptl_absorpt_coefficient_mu 0.658
_exptl_absorpt_correction_T_max 0.9371
_exptl_absorpt_correction_T_min 0.8796
_exptl_absorpt_correction_type multi-scan
_exptl_absorpt_process_details 'SADABS, R. Blessing; 1997'
_exptl_crystal_colour red
_exptl_crystal_density_diffrn 1.241
_exptl_crystal_density_method 'not measured'
_exptl_crystal_description plate
_exptl_crystal_F_000 3032
_exptl_crystal_size_max 0.20
_exptl_crystal_size_mid 0.20
_exptl_crystal_size_min 0.10
_refine_diff_density_max 0.555
_refine_diff_density_min -0.525
_refine_diff_density_rms 0.058
_refine_ls_extinction_method none
_refine_ls_goodness_of_fit_ref 0.860
_refine_ls_hydrogen_treatment mixed
_refine_ls_matrix_type full
_refine_ls_number_parameters 403
_refine_ls_number_reflns 7751
_refine_ls_number_restraints 6
_refine_ls_restrained_S_all 0.887
_refine_ls_R_factor_all 0.0486
_refine_ls_R_factor_gt 0.0351
_refine_ls_shift/su_max 0.000
_refine_ls_shift/su_mean 0.000
_refine_ls_structure_factor_coef Fsqd
_refine_ls_weighting_details 'calc w=1/[\s^2^(Fo^2^)+(0.0718P)^2^+0.0000P] where P=(Fo^2^+2Fc^2^)/3'
_refine_ls_weighting_scheme calc
_refine_ls_wR_factor_gt 0.0964
_refine_ls_wR_factor_ref 0.1021
_reflns_number_gt 5952
_reflns_number_total 7751
_reflns_threshold_expression >2sigma(I)
_cod_data_source_file om801187b_si_002.cif
_cod_data_source_block 07103
_cod_original_sg_symbol_H-M 'C 2/c'
_cod_original_formula_sum 'C40.50 H57 N Ni P2 Si'
_cod_database_code 4068976

loop_
_symmetry_equiv_pos_as_xyz
'x, y, z'
'-x, y, -z+1/2'
'x+1/2, y+1/2, z'
'-x+1/2, y+1/2, -z+1/2'
'-x, -y, -z'
'x, -y, z-1/2'
'-x+1/2, -y+1/2, -z'
'x+1/2, -y+1/2, z-1/2'

loop_
_atom_site_label
_atom_site_type_symbol
_atom_site_fract_x
_atom_site_fract_y
_atom_site_fract_z
_atom_site_U_iso_or_equiv
_atom_site_adp_type
_atom_site_occupancy
_atom_site_symmetry_multiplicity
_atom_site_calc_flag
_atom_site_refinement_flags
_atom_site_disorder_assembly
_atom_site_disorder_group
Ni1 Ni 0.114001(11) 0.24047(3) 0.110180(9) 0.02143(9) Uani 1 1 d . . .
N1 N 0.09846(8) 0.12641(17) 0.15347(6) 0.0231(4) Uani 1 1 d . . .
P1 P 0.16989(2) 0.08496(5) 0.103248(18) 0.02193(13) Uani 1 1 d . . .
P2 P 0.05421(2) 0.37538(5) 0.123099(18) 0.02267(13) Uani 1 1 d . . .
Si1 Si 0.12617(3) 0.36434(6) 0.05489(2) 0.02662(15) Uani 1 1 d . . .
H1SI H 0.0815(11) 0.456(3) 0.0373(8) 0.041(7) Uiso 1 1 d . . .
C1 C 0.17633(9) -0.0106(2) 0.15353(7) 0.0240(4) Uani 1 1 d . . .
C1S C -0.06487(9) 0.7456(2) 0.16952(7) 0.0954(18) Uiso 0.305(4) 1 d PR A -1
H1S1 H -0.0979 0.7050 0.1464 0.143 Uiso 0.305(4) 1 calc PR A -1
H1S2 H -0.0294 0.7143 0.1662 0.143 Uiso 0.305(4) 1 calc PR A -1
H1S3 H -0.0673 0.8399 0.1656 0.143 Uiso 0.305(4) 1 calc PR A -1
C1D C 0.05253(9) 0.7146(2) 0.31071(7) 0.0954(18) Uiso 0.195(4) 1 d PR A -2
H1D1 H 0.0773 0.7882 0.3247 0.143 Uiso 0.195(4) 1 calc PR A -2
H1D2 H 0.0708 0.6341 0.3252 0.143 Uiso 0.195(4) 1 calc PR A -2
H1D3 H 0.0155 0.7245 0.3147 0.143 Uiso 0.195(4) 1 calc PR A -2
C2 C 0.21733(9) -0.1061(2) 0.17271(7) 0.0278(5) Uani 1 1 d . . .
H2A H 0.2430 -0.1300 0.1577 0.033 Uiso 1 1 calc R . .
C2S C -0.06490(9) 0.7120(2) 0.21512(7) 0.0954(18) Uiso 0.305(4) 1 d PR A -1
H2S1 H -0.0633 0.6166 0.2186 0.115 Uiso 0.305(4) 1 calc PR A -1
H2S2 H -0.1011 0.7423 0.2180 0.115 Uiso 0.305(4) 1 calc PR A -1
C2D C 0.04336(9) 0.7100(2) 0.26077(7) 0.0954(18) Uiso 0.195(4) 1 d PR A -2
H2D1 H 0.0809 0.7018 0.2568 0.115 Uiso 0.195(4) 1 calc PR A -2
H2D2 H 0.0255 0.7921 0.2463 0.115 Uiso 0.195(4) 1 calc PR A -2
C3 C 0.22156(9) -0.1674(2) 0.21325(8) 0.0289(5) Uani 1 1 d . . .
C3S C -0.01499(9) 0.7713(2) 0.25260(8) 0.0954(18) Uiso 0.305(4) 1 d PR A -1
H3S1 H 0.0115 0.8158 0.2402 0.115 Uiso 0.305(4) 1 calc PR A -1
H3S2 H -0.0283 0.8339 0.2707 0.115 Uiso 0.305(4) 1 calc PR A -1
C3D C 0.00565(9) 0.5985(2) 0.23742(8) 0.0954(18) Uiso 0.195(4) 1 d PR A -2
H3D1 H 0.0117 0.5271 0.2597 0.115 Uiso 0.195(4) 1 calc PR A -2
H3D2 H 0.0186 0.5672 0.2128 0.115 Uiso 0.195(4) 1 calc PR A -2
C4 C 0.26506(10) -0.2716(2) 0.23344(8) 0.0352(6) Uani 1 1 d . . .
H4A H 0.2927 -0.2737 0.2176 0.053 Uiso 1 1 calc R . .
H4B H 0.2457 -0.3556 0.2301 0.053 Uiso 1 1 calc R . .
H4C H 0.2853 -0.2535 0.2658 0.053 Uiso 1 1 calc R . .
C4S C 0.01295(10) 0.6561(2) 0.28055(8) 0.0954(18) Uiso 0.305(4) 1 d PR A -1
H4S1 H -0.0132 0.6193 0.2950 0.115 Uiso 0.305(4) 1 calc PR A -1
H4S2 H 0.0195 0.5890 0.2604 0.115 Uiso 0.305(4) 1 calc PR A -1
C4D C -0.05777(10) 0.6256(2) 0.21719(8) 0.0954(18) Uiso 0.195(4) 1 d PR A -2
H4D1 H -0.0725 0.5943 0.1854 0.115 Uiso 0.195(4) 1 calc PR A -2
H4D2 H -0.0776 0.5768 0.2344 0.115 Uiso 0.195(4) 1 calc PR A -2
C5 C 0.18320(10) -0.1271(2) 0.23408(7) 0.0293(5) Uani 1 1 d . . .
H5A H 0.1854 -0.1659 0.2621 0.035 Uiso 1 1 calc R . .
C5S C 0.06816(10) 0.6890(2) 0.31624(7) 0.0954(18) Uiso 0.305(4) 1 d PR A -1
H5S1 H 0.0848 0.6110 0.3337 0.143 Uiso 0.305(4) 1 calc PR A -1
H5S2 H 0.0618 0.7542 0.3367 0.143 Uiso 0.305(4) 1 calc PR A -1
H5S3 H 0.0945 0.7237 0.3021 0.143 Uiso 0.305(4) 1 calc PR A -1
C5D C -0.07148(10) 0.7665(2) 0.21789(7) 0.0954(18) Uiso 0.195(4) 1 d PR A -2
H5D1 H -0.1131 0.7788 0.2046 0.143 Uiso 0.195(4) 1 calc PR A -2
H5D2 H -0.0528 0.8151 0.2002 0.143 Uiso 0.195(4) 1 calc PR A -2
H5D3 H -0.0575 0.7977 0.2494 0.143 Uiso 0.195(4) 1 calc PR A -2
C6 C 0.14239(10) -0.0336(2) 0.21566(7) 0.0268(5) Uani 1 1 d . . .
H6A H 0.1175 -0.0092 0.2313 0.032 Uiso 1 1 calc R . .
C7 C 0.13660(9) 0.0270(2) 0.17403(7) 0.0231(4) Uani 1 1 d . . .
C8 C 0.04995(9) 0.1484(2) 0.16470(7) 0.0235(4) Uani 1 1 d . . .
C9 C 0.02031(9) 0.0553(2) 0.18075(7) 0.0284(5) Uani 1 1 d . . .
H9A H 0.0319 -0.0328 0.1828 0.034 Uiso 1 1 calc R . .
C10 C -0.02536(10) 0.0901(2) 0.19357(8) 0.0314(5) Uani 1 1 d . . .
H10A H -0.0446 0.0248 0.2040 0.038 Uiso 1 1 calc R . .
C11 C -0.04408(9) 0.2176(2) 0.19175(8) 0.0303(5) Uani 1 1 d . . .
C12 C -0.09086(11) 0.2564(3) 0.20951(9) 0.0398(6) Uani 1 1 d . . .
H12A H -0.1205 0.1891 0.2018 0.060 Uiso 1 1 calc R . .
H12B H -0.1078 0.3386 0.1956 0.060 Uiso 1 1 calc R . .
H12C H -0.0745 0.2664 0.2426 0.060 Uiso 1 1 calc R . .
C13 C -0.01801(9) 0.3078(2) 0.17310(7) 0.0288(5) Uani 1 1 d . . .
H13A H -0.0306 0.3952 0.1706 0.035 Uiso 1 1 calc R . .
C14 C 0.02658(9) 0.2746(2) 0.15762(7) 0.0244(5) Uani 1 1 d . . .
C15 C 0.13622(9) -0.0240(2) 0.05453(7) 0.0267(5) Uani 1 1 d . . .
H15A H 0.1388 0.0183 0.0267 0.032 Uiso 1 1 calc R . .
C16 C 0.07263(10) -0.0360(3) 0.04852(9) 0.0380(6) Uani 1 1 d . . .
H16A H 0.0527 -0.0860 0.0210 0.057 Uiso 1 1 calc R . .
H16B H 0.0556 0.0506 0.0458 0.057 Uiso 1 1 calc R . .
H16C H 0.0690 -0.0802 0.0750 0.057 Uiso 1 1 calc R . .
C17 C 0.16285(11) -0.1586(2) 0.05851(9) 0.0368(6) Uani 1 1 d . . .
H17A H 0.1437 -0.2073 0.0305 0.055 Uiso 1 1 calc R . .
H17B H 0.1582 -0.2044 0.0843 0.055 Uiso 1 1 calc R . .
H17C H 0.2037 -0.1504 0.0633 0.055 Uiso 1 1 calc R . .
C18 C 0.24276(9) 0.1298(2) 0.10556(8) 0.0289(5) Uani 1 1 d . . .
H18A H 0.2377 0.2090 0.0862 0.035 Uiso 1 1 calc R . .
C19 C 0.27773(11) 0.1734(3) 0.15384(9) 0.0424(6) Uani 1 1 d . . .
H19A H 0.3101 0.2263 0.1533 0.064 Uiso 1 1 calc R . .
H19B H 0.2921 0.0972 0.1731 0.064 Uiso 1 1 calc R . .
H19C H 0.2534 0.2246 0.1661 0.064 Uiso 1 1 calc R . .
C20 C 0.27677(11) 0.0349(3) 0.08760(9) 0.0400(6) Uani 1 1 d . . .
H20A H 0.3134 0.0743 0.0897 0.060 Uiso 1 1 calc R . .
H20B H 0.2548 0.0140 0.0558 0.060 Uiso 1 1 calc R . .
H20C H 0.2840 -0.0446 0.1058 0.060 Uiso 1 1 calc R . .
C21 C -0.00983(10) 0.4187(2) 0.07354(8) 0.0305(5) Uani 1 1 d . . .
H21A H 0.0036 0.4754 0.0535 0.037 Uiso 1 1 calc R . .
C22 C -0.03419(12) 0.2964(3) 0.04653(9) 0.0449(7) Uani 1 1 d . . .
H22A H -0.0643 0.3199 0.0178 0.067 Uiso 1 1 calc R . .
H22B H -0.0503 0.2406 0.0643 0.067 Uiso 1 1 calc R . .
H22C H -0.0036 0.2499 0.0401 0.067 Uiso 1 1 calc R . .
C23 C -0.05741(11) 0.4924(3) 0.08331(9) 0.0410(6) Uani 1 1 d . . .
H23A H -0.0856 0.5233 0.0546 0.062 Uiso 1 1 calc R . .
H23B H -0.0409 0.5665 0.1031 0.062 Uiso 1 1 calc R . .
H23C H -0.0763 0.4347 0.0985 0.062 Uiso 1 1 calc R . .
C24 C 0.07843(10) 0.5258(2) 0.15572(8) 0.0294(5) Uani 1 1 d . . .
H24A H 0.0466 0.5564 0.1657 0.035 Uiso 1 1 calc R . .
C25 C 0.13006(11) 0.4973(3) 0.19852(8) 0.0378(6) Uani 1 1 d . . .
H25A H 0.1397 0.5747 0.2178 0.057 Uiso 1 1 calc R . .
H25B H 0.1629 0.4728 0.1899 0.057 Uiso 1 1 calc R . .
H25C H 0.1208 0.4260 0.2153 0.057 Uiso 1 1 calc R . .
C26 C 0.09125(12) 0.6340(2) 0.12761(9) 0.0384(6) Uani 1 1 d . . .
H26A H 0.1027 0.7123 0.1463 0.058 Uiso 1 1 calc R . .
H26B H 0.0569 0.6523 0.1011 0.058 Uiso 1 1 calc R . .
H26C H 0.1224 0.6070 0.1173 0.058 Uiso 1 1 calc R . .
C27 C 0.12089(10) 0.2697(2) 0.00152(8) 0.0281(5) Uani 1 1 d . . .
C28 C 0.06778(10) 0.2190(2) -0.02573(8) 0.0350(5) Uani 1 1 d . . .
H28A H 0.0349 0.2376 -0.0181 0.042 Uiso 1 1 calc R . .
C29 C 0.06167(11) 0.1426(3) -0.06339(9) 0.0416(6) Uani 1 1 d . . .
H29A H 0.0251 0.1086 -0.0809 0.050 Uiso 1 1 calc R . .
C30 C 0.10856(11) 0.1158(3) -0.07552(9) 0.0430(6) Uani 1 1 d . . .
H30A H 0.1046 0.0624 -0.1011 0.052 Uiso 1 1 calc R . .
C31 C 0.16130(11) 0.1671(2) -0.05026(9) 0.0374(6) Uani 1 1 d . . .
H31A H 0.1935 0.1510 -0.0590 0.045 Uiso 1 1 calc R . .
C32 C 0.16741(10) 0.2423(2) -0.01216(8) 0.0292(5) Uani 1 1 d . . .
H32A H 0.2041 0.2761 0.0051 0.035 Uiso 1 1 calc R . .
C33 C 0.19427(10) 0.4659(2) 0.07087(8) 0.0311(5) Uani 1 1 d . . .
C34 C 0.23071(12) 0.4791(3) 0.11575(9) 0.0414(6) Uani 1 1 d . . .
H34A H 0.2214 0.4357 0.1390 0.050 Uiso 1 1 calc R . .
C35 C 0.28014(13) 0.5534(3) 0.12781(10) 0.0498(7) Uani 1 1 d . . .
H35A H 0.3042 0.5601 0.1588 0.060 Uiso 1 1 calc R . .
C36 C 0.29426(13) 0.6178(3) 0.09467(12) 0.0524(8) Uani 1 1 d . . .
H36A H 0.3280 0.6693 0.1027 0.063 Uiso 1 1 calc R . .
C37 C 0.25895(13) 0.6067(3) 0.04972(11) 0.0470(7) Uani 1 1 d . . .
H37A H 0.2687 0.6501 0.0268 0.056 Uiso 1 1 calc R . .
C38 C 0.20933(11) 0.5328(2) 0.03777(9) 0.0374(6) Uani 1 1 d . . .
H38A H 0.1852 0.5273 0.0067 0.045 Uiso 1 1 calc R . .

loop_
_atom_site_aniso_label
_atom_site_aniso_U_11
_atom_site_aniso_U_22
_atom_site_aniso_U_33
_atom_site_aniso_U_23
_atom_site_aniso_U_13
_atom_site_aniso_U_12
Ni1 0.02524(15) 0.02023(15) 0.02096(15) 0.00083(11) 0.01080(11) -0.00010(11)
N1 0.0269(9) 0.0221(9) 0.0232(9) 0.0011(7) 0.0126(7) 0.0014(7)
P1 0.0241(3) 0.0219(3) 0.0214(3) -0.0010(2) 0.0100(2) -0.0009(2)
P2 0.0251(3) 0.0214(3) 0.0227(3) 0.0014(2) 0.0099(2) 0.0007(2)
Si1 0.0314(3) 0.0253(3) 0.0269(3) 0.0039(2) 0.0150(3) 0.0014(3)
C1 0.0263(11) 0.0238(11) 0.0221(10) -0.0010(9) 0.0086(9) -0.0011(9)
C2 0.0257(11) 0.0292(12) 0.0298(12) 0.0012(9) 0.0114(9) 0.0022(9)
C3 0.0275(12) 0.0265(12) 0.0301(12) 0.0014(9) 0.0069(9) 0.0015(9)
C4 0.0327(13) 0.0366(14) 0.0348(13) 0.0080(11) 0.0101(10) 0.0090(10)
C5 0.0347(12) 0.0287(12) 0.0239(11) 0.0048(9) 0.0095(9) 0.0024(10)
C6 0.0315(12) 0.0263(11) 0.0254(11) 0.0010(9) 0.0134(9) 0.0018(9)
C7 0.0261(11) 0.0198(10) 0.0239(11) -0.0006(8) 0.0094(9) -0.0022(8)
C8 0.0246(11) 0.0266(11) 0.0192(10) -0.0006(8) 0.0076(8) -0.0026(9)
C9 0.0294(12) 0.0294(12) 0.0259(11) 0.0007(9) 0.0091(9) -0.0027(9)
C10 0.0282(12) 0.0405(14) 0.0269(12) 0.0018(10) 0.0117(9) -0.0083(10)
C11 0.0218(11) 0.0464(14) 0.0233(11) 0.0012(10) 0.0088(9) -0.0007(10)
C12 0.0287(12) 0.0589(17) 0.0371(14) 0.0033(12) 0.0184(11) 0.0023(12)
C13 0.0270(11) 0.0355(13) 0.0239(11) 0.0022(10) 0.0089(9) 0.0051(10)
C14 0.0242(11) 0.0270(11) 0.0230(11) 0.0010(9) 0.0096(9) -0.0002(9)
C15 0.0313(12) 0.0246(11) 0.0228(11) -0.0027(9) 0.0078(9) -0.0005(9)
C16 0.0307(13) 0.0358(14) 0.0429(14) -0.0081(11) 0.0072(11) -0.0060(10)
C17 0.0397(14) 0.0272(12) 0.0390(14) -0.0093(10) 0.0083(11) -0.0003(10)
C18 0.0259(11) 0.0329(12) 0.0297(12) 0.0002(10) 0.0121(9) -0.0028(9)
C19 0.0343(14) 0.0515(17) 0.0379(14) -0.0068(12) 0.0084(11) -0.0156(12)
C20 0.0350(14) 0.0433(15) 0.0492(16) 0.0033(12) 0.0243(12) 0.0003(11)
C21 0.0312(12) 0.0326(12) 0.0261(11) 0.0046(10) 0.0081(9) 0.0031(10)
C22 0.0387(15) 0.0491(16) 0.0382(15) -0.0095(12) 0.0029(12) -0.0016(12)
C23 0.0356(14) 0.0483(16) 0.0380(14) 0.0114(12) 0.0115(11) 0.0114(12)
C24 0.0325(12) 0.0271(11) 0.0312(12) -0.0045(10) 0.0145(10) -0.0017(10)
C25 0.0404(14) 0.0405(15) 0.0293(13) -0.0047(11) 0.0082(11) -0.0081(11)
C26 0.0485(15) 0.0249(12) 0.0439(15) -0.0011(11) 0.0188(12) -0.0043(11)
C27 0.0317(12) 0.0290(12) 0.0249(11) 0.0060(9) 0.0114(9) 0.0010(9)
C28 0.0306(13) 0.0410(14) 0.0344(13) 0.0038(11) 0.0128(10) -0.0001(10)
C29 0.0346(14) 0.0527(17) 0.0351(14) -0.0068(12) 0.0091(11) -0.0079(12)
C30 0.0425(15) 0.0516(17) 0.0352(14) -0.0127(12) 0.0140(12) -0.0044(13)
C31 0.0375(14) 0.0415(15) 0.0383(14) -0.0042(11) 0.0196(11) 0.0000(11)
C32 0.0288(12) 0.0319(12) 0.0276(11) 0.0023(10) 0.0108(9) 0.0003(9)
C33 0.0355(13) 0.0227(11) 0.0403(13) -0.0018(10) 0.0198(11) -0.0003(10)
C34 0.0465(16) 0.0385(14) 0.0456(15) -0.0084(12) 0.0239(13) -0.0065(12)
C35 0.0501(17) 0.0474(17) 0.0522(17) -0.0214(14) 0.0184(14) -0.0103(13)
C36 0.0482(17) 0.0312(14) 0.085(2) -0.0162(15) 0.0323(17) -0.0110(12)
C37 0.0550(17) 0.0280(13) 0.071(2) 0.0017(13) 0.0389(16) -0.0037(12)
C38 0.0453(15) 0.0262(12) 0.0482(15) 0.0022(11) 0.0258(12) 0.0016(11)

loop_
_atom_type_symbol
_atom_type_description
_atom_type_scat_dispersion_real
_atom_type_scat_dispersion_imag
_atom_type_scat_source
C C 0.0033 0.0016 'International Tables Vol C Tables 4.2.6.8 and 6.1.1.4'
H H 0.0000 0.0000 'International Tables Vol C Tables 4.2.6.8 and 6.1.1.4'
N N 0.0061 0.0033 'International Tables Vol C Tables 4.2.6.8 and 6.1.1.4'
Si Si 0.0817 0.0704 'International Tables Vol C Tables 4.2.6.8 and 6.1.1.4'
P P 0.1023 0.0942 'International Tables Vol C Tables 4.2.6.8 and 6.1.1.4'
Ni Ni 0.3393 1.1124 'International Tables Vol C Tables 4.2.6.8 and 6.1.1.4'

loop_
_geom_angle_atom_site_label_1
_geom_angle_atom_site_label_2
_geom_angle_atom_site_label_3
_geom_angle
N1 Ni1 P2 86.53(5)
N1 Ni1 P1 85.12(5)
P2 Ni1 P1 171.57(2)
N1 Ni1 Si1 175.06(6)
P2 Ni1 Si1 93.81(2)
P1 Ni1 Si1 94.41(2)
C8 N1 C7 120.96(18)
C8 N1 Ni1 118.96(14)
C7 N1 Ni1 120.04(14)
C1 P1 C15 105.35(10)
C1 P1 C18 108.38(10)
C15 P1 C18 109.80(10)
C1 P1 Ni1 100.17(7)
C15 P1 Ni1 114.22(7)
C18 P1 Ni1 117.59(8)
C14 P2 C24 105.76(10)
C14 P2 C21 104.25(10)
C24 P2 C21 106.34(11)
C14 P2 Ni1 100.00(7)
C24 P2 Ni1 122.06(8)
C21 P2 Ni1 116.22(8)
C27 Si1 C33 107.07(10)
C27 Si1 Ni1 113.52(7)
C33 Si1 Ni1 117.15(8)
C27 Si1 H1SI 101.4(10)
C33 Si1 H1SI 104.0(10)
Ni1 Si1 H1SI 112.1(10)
C2 C1 C7 121.5(2)
C2 C1 P1 125.84(17)
C7 C1 P1 112.60(16)
C2S C1S H1S1 109.5
C2S C1S H1S2 109.5
H1S1 C1S H1S2 109.5
C2S C1S H1S3 109.5
H1S1 C1S H1S3 109.5
H1S2 C1S H1S3 109.5
C2D C1D H1D1 109.5
C2D C1D H1D2 109.5
H1D1 C1D H1D2 109.5
C2D C1D H1D3 109.5
H1D1 C1D H1D3 109.5
H1D2 C1D H1D3 109.5
C3 C2 C1 121.6(2)
C3 C2 H2A 119.2
C1 C2 H2A 119.2
C1S C2S C3S 112.35(19)
C1S C2S H2S1 109.1
C3S C2S H2S1 109.1
C1S C2S H2S2 109.1
C3S C2S H2S2 109.1
H2S1 C2S H2S2 107.9
C1D C2D C3D 111.88(18)
C1D C2D H2D1 109.2
C3D C2D H2D1 109.2
C1D C2D H2D2 109.2
C3D C2D H2D2 109.2
H2D1 C2D H2D2 107.9
C2 C3 C5 116.6(2)
C2 C3 C4 121.6(2)
C5 C3 C4 121.8(2)
C4S C3S C2S 102.72(18)
C4S C3S H3S1 111.2
C2S C3S H3S1 111.2
C4S C3S H3S2 111.2
C2S C3S H3S2 111.2
H3S1 C3S H3S2 109.1
C2D C3D C4D 116.47(19)
C2D C3D H3D1 108.2
C4D C3D H3D1 108.2
C2D C3D H3D2 108.2
C4D C3D H3D2 108.2
H3D1 C3D H3D2 107.3
C3 C4 H4A 109.5
C3 C4 H4B 109.5
H4A C4 H4B 109.5
C3 C4 H4C 109.5
H4A C4 H4C 109.5
H4B C4 H4C 109.5
C5S C4S C3S 112.3(2)
C5S C4S H4S1 109.1
C3S C4S H4S1 109.1
C5S C4S H4S2 109.1
C3S C4S H4S2 109.1
H4S1 C4S H4S2 107.9
C5D C4D C3D 112.7(2)
C5D C4D H4D1 109.1
C3D C4D H4D1 109.1
C5D C4D H4D2 109.1
C3D C4D H4D2 109.1
H4D1 C4D H4D2 107.8
C6 C5 C3 122.6(2)
C6 C5 H5A 118.7
C3 C5 H5A 118.7
C4S C5S H5S1 109.5
C4S C5S H5S2 109.5
H5S1 C5S H5S2 109.5
C4S C5S H5S3 109.5
H5S1 C5S H5S3 109.5
H5S2 C5S H5S3 109.5
C4D C5D H5D1 109.5
C4D C5D H5D2 109.5
H5D1 C5D H5D2 109.5
C4D C5D H5D3 109.5
H5D1 C5D H5D3 109.5
H5D2 C5D H5D3 109.5
C5 C6 C7 121.4(2)
C5 C6 H6A 119.3
C7 C6 H6A 119.3
N1 C7 C6 125.96(19)
N1 C7 C1 117.69(18)
C6 C7 C1 116.16(19)
N1 C8 C9 126.2(2)
N1 C8 C14 117.22(19)
C9 C8 C14 116.5(2)
C10 C9 C8 121.1(2)
C10 C9 H9A 119.5
C8 C9 H9A 119.5
C9 C10 C11 122.2(2)
C9 C10 H10A 118.9
C11 C10 H10A 118.9
C13 C11 C10 117.1(2)
C13 C11 C12 121.2(2)
C10 C11 C12 121.8(2)
C11 C12 H12A 109.5
C11 C12 H12B 109.5
H12A C12 H12B 109.5
C11 C12 H12C 109.5
H12A C12 H12C 109.5
H12B C12 H12C 109.5
C11 C13 C14 122.1(2)
C11 C13 H13A 118.9
C14 C13 H13A 118.9
C13 C14 C8 120.2(2)
C13 C14 P2 125.70(17)
C8 C14 P2 113.77(16)
C17 C15 C16 109.7(2)
C17 C15 P1 115.41(16)
C16 C15 P1 107.47(15)
C17 C15 H15A 108.0
C16 C15 H15A 108.0
P1 C15 H15A 108.0
C15 C16 H16A 109.5
C15 C16 H16B 109.5
H16A C16 H16B 109.5
C15 C16 H16C 109.5
H16A C16 H16C 109.5
H16B C16 H16C 109.5
C15 C17 H17A 109.5
C15 C17 H17B 109.5
H17A C17 H17B 109.5
C15 C17 H17C 109.5
H17A C17 H17C 109.5
H17B C17 H17C 109.5
C19 C18 C20 111.0(2)
C19 C18 P1 108.80(16)
C20 C18 P1 119.29(17)
C19 C18 H18A 105.6
C20 C18 H18A 105.6
P1 C18 H18A 105.6
C18 C19 H19A 109.5
C18 C19 H19B 109.5
H19A C19 H19B 109.5
C18 C19 H19C 109.5
H19A C19 H19C 109.5
H19B C19 H19C 109.5
C18 C20 H20A 109.5
C18 C20 H20B 109.5
H20A C20 H20B 109.5
C18 C20 H20C 109.5
H20A C20 H20C 109.5
H20B C20 H20C 109.5
C22 C21 C23 109.8(2)
C22 C21 P2 108.98(17)
C23 C21 P2 116.88(17)
C22 C21 H21A 106.9
C23 C21 H21A 106.9
P2 C21 H21A 106.9
C21 C22 H22A 109.5
C21 C22 H22B 109.5
H22A C22 H22B 109.5
C21 C22 H22C 109.5
H22A C22 H22C 109.5
H22B C22 H22C 109.5
C21 C23 H23A 109.5
C21 C23 H23B 109.5
H23A C23 H23B 109.5
C21 C23 H23C 109.5
H23A C23 H23C 109.5
H23B C23 H23C 109.5
C26 C24 C25 111.6(2)
C26 C24 P2 112.95(16)
C25 C24 P2 109.67(16)
C26 C24 H24A 107.5
C25 C24 H24A 107.5
P2 C24 H24A 107.5
C24 C25 H25A 109.5
C24 C25 H25B 109.5
H25A C25 H25B 109.5
C24 C25 H25C 109.5
H25A C25 H25C 109.5
H25B C25 H25C 109.5
C24 C26 H26A 109.5
C24 C26 H26B 109.5
H26A C26 H26B 109.5
C24 C26 H26C 109.5
H26A C26 H26C 109.5
H26B C26 H26C 109.5
C32 C27 C28 116.4(2)
C32 C27 Si1 124.42(18)
C28 C27 Si1 119.19(18)
C29 C28 C27 122.1(2)
C29 C28 H28A 118.9
C27 C28 H28A 118.9
C30 C29 C28 120.0(2)
C30 C29 H29A 120.0
C28 C29 H29A 120.0
C29 C30 C31 119.5(2)
C29 C30 H30A 120.2
C31 C30 H30A 120.2
C30 C31 C32 120.2(2)
C30 C31 H31A 119.9
C32 C31 H31A 119.9
C31 C32 C27 121.7(2)
C31 C32 H32A 119.2
C27 C32 H32A 119.2
C34 C33 C38 116.9(2)
C34 C33 Si1 121.67(19)
C38 C33 Si1 121.37(19)
C35 C34 C33 122.2(3)
C35 C34 H34A 118.9
C33 C34 H34A 118.9
C36 C35 C34 119.9(3)
C36 C35 H35A 120.1
C34 C35 H35A 120.1
C35 C36 C37 119.4(3)
C35 C36 H36A 120.3
C37 C36 H36A 120.3
C36 C37 C38 120.6(3)
C36 C37 H37A 119.7
C38 C37 H37A 119.7
C37 C38 C33 121.0(3)
C37 C38 H38A 119.5
C33 C38 H38A 119.5

loop_
_geom_bond_atom_site_label_1
_geom_bond_atom_site_label_2
_geom_bond_distance
Ni1 N1 1.9375(17)
Ni1 P2 2.1792(6)
Ni1 P1 2.1857(6)
Ni1 Si1 2.2607(7)
N1 C8 1.392(3)
N1 C7 1.393(3)
P1 C1 1.820(2)
P1 C15 1.846(2)
P1 C18 1.851(2)
P2 C14 1.804(2)
P2 C24 1.842(2)
P2 C21 1.850(2)
Si1 C27 1.904(2)
Si1 C33 1.906(2)
Si1 H1SI 1.42(3)
C1 C2 1.395(3)
C1 C7 1.412(3)
C1S C2S 1.474(3)
C1S H1S1 0.9800
C1S H1S2 0.9800
C1S H1S3 0.9800
C1D C2D 1.504(3)
C1D H1D1 0.9800
C1D H1D2 0.9800
C1D H1D3 0.9800
C2 C3 1.392(3)
C2 H2A 0.9500
C2S C3S 1.509(3)
C2S H2S1 0.9900
C2S H2S2 0.9900
C2D C3D 1.504(3)
C2D H2D1 0.9900
C2D H2D2 0.9900
C3 C5 1.398(3)
C3 C4 1.501(3)
C3S C4S 1.497(3)
C3S H3S1 0.9900
C3S H3S2 0.9900
C3D C4D 1.508(3)
C3D H3D1 0.9900
C3D H3D2 0.9900
C4 H4A 0.9800
C4 H4B 0.9800
C4 H4C 0.9800
C4S C5S 1.477(3)
C4S H4S1 0.9900
C4S H4S2 0.9900
C4D C5D 1.495(3)
C4D H4D1 0.9900
C4D H4D2 0.9900
C5 C6 1.374(3)
C5 H5A 0.9500
C5S H5S1 0.9800
C5S H5S2 0.9800
C5S H5S3 0.9800
C5D H5D1 0.9800
C5D H5D2 0.9800
C5D H5D3 0.9800
C6 C7 1.410(3)
C6 H6A 0.9500
C8 C9 1.409(3)
C8 C14 1.413(3)
C9 C10 1.381(3)
C9 H9A 0.9500
C10 C11 1.391(4)
C10 H10A 0.9500
C11 C13 1.378(3)
C11 C12 1.512(3)
C12 H12A 0.9800
C12 H12B 0.9800
C12 H12C 0.9800
C13 C14 1.403(3)
C13 H13A 0.9500
C15 C17 1.526(3)
C15 C16 1.534(3)
C15 H15A 1.0000
C16 H16A 0.9800
C16 H16B 0.9800
C16 H16C 0.9800
C17 H17A 0.9800
C17 H17B 0.9800
C17 H17C 0.9800
C18 C19 1.527(3)
C18 C20 1.527(3)
C18 H18A 1.0000
C19 H19A 0.9800
C19 H19B 0.9800
C19 H19C 0.9800
C20 H20A 0.9800
C20 H20B 0.9800
C20 H20C 0.9800
C21 C22 1.523(4)
C21 C23 1.528(3)
C21 H21A 1.0000
C22 H22A 0.9800
C22 H22B 0.9800
C22 H22C 0.9800
C23 H23A 0.9800
C23 H23B 0.9800
C23 H23C 0.9800
C24 C26 1.525(3)
C24 C25 1.527(3)
C24 H24A 1.0000
C25 H25A 0.9800
C25 H25B 0.9800
C25 H25C 0.9800
C26 H26A 0.9800
C26 H26B 0.9800
C26 H26C 0.9800
C27 C32 1.399(3)
C27 C28 1.400(3)
C28 C29 1.385(4)
C28 H28A 0.9500
C29 C30 1.378(4)
C29 H29A 0.9500
C30 C31 1.380(4)
C30 H30A 0.9500
C31 C32 1.389(3)
C31 H31A 0.9500
C32 H32A 0.9500
C33 C34 1.389(4)
C33 C38 1.404(3)
C34 C35 1.386(4)
C34 H34A 0.9500
C35 C36 1.381(4)
C35 H35A 0.9500
C36 C37 1.381(4)
C36 H36A 0.9500
C37 C38 1.388(4)
C37 H37A 0.9500
C38 H38A 0.9500

loop_
_geom_torsion_atom_site_label_1
_geom_torsion_atom_site_label_2
_geom_torsion_atom_site_label_3
_geom_torsion_atom_site_label_4
_geom_torsion
P2 Ni1 N1 C8 17.32(15)
P1 Ni1 N1 C8 -161.53(15)
Si1 Ni1 N1 C8 -76.8(7)
P2 Ni1 N1 C7 -160.44(15)
P1 Ni1 N1 C7 20.71(15)
Si1 Ni1 N1 C7 105.5(6)
N1 Ni1 P1 C1 -15.66(9)
P2 Ni1 P1 C1 -23.51(19)
Si1 Ni1 P1 C1 169.28(7)
N1 Ni1 P1 C15 96.40(10)
P2 Ni1 P1 C15 88.55(18)
Si1 Ni1 P1 C15 -78.66(8)
N1 Ni1 P1 C18 -132.74(10)
P2 Ni1 P1 C18 -140.59(17)
Si1 Ni1 P1 C18 52.20(9)
N1 Ni1 P2 C14 -7.82(9)
P1 Ni1 P2 C14 0.01(19)
Si1 Ni1 P2 C14 167.24(7)
N1 Ni1 P2 C24 108.02(10)
P1 Ni1 P2 C24 115.85(18)
Si1 Ni1 P2 C24 -76.93(9)
N1 Ni1 P2 C21 -119.26(10)
P1 Ni1 P2 C21 -111.43(18)
Si1 Ni1 P2 C21 55.80(9)
N1 Ni1 Si1 C27 -39.3(7)
P2 Ni1 Si1 C27 -133.10(8)
P1 Ni1 Si1 C27 45.04(8)
N1 Ni1 Si1 C33 -165.0(6)
P2 Ni1 Si1 C33 101.24(8)
P1 Ni1 Si1 C33 -80.62(8)
C15 P1 C1 C2 76.9(2)
C18 P1 C1 C2 -40.6(2)
Ni1 P1 C1 C2 -164.34(18)
C15 P1 C1 C7 -106.74(17)
C18 P1 C1 C7 135.79(16)
Ni1 P1 C1 C7 12.04(16)
C7 C1 C2 C3 -1.0(3)
P1 C1 C2 C3 175.08(17)
C1 C2 C3 C5 -0.9(3)
C1 C2 C3 C4 179.0(2)
C1S C2S C3S C4S -124.7(2)
C1D C2D C3D C4D 91.4(2)
C2S C3S C4S C5S 172.19(19)
C2D C3D C4D C5D 8.7(3)
C2 C3 C5 C6 1.1(3)
C4 C3 C5 C6 -178.7(2)
C3 C5 C6 C7 0.5(4)
C8 N1 C7 C6 -20.6(3)
Ni1 N1 C7 C6 157.09(18)
C8 N1 C7 C1 164.63(19)
Ni1 N1 C7 C1 -17.7(3)
C5 C6 C7 N1 -177.1(2)
C5 C6 C7 C1 -2.2(3)
C2 C1 C7 N1 177.77(19)
P1 C1 C7 N1 1.2(2)
C2 C1 C7 C6 2.5(3)
P1 C1 C7 C6 -174.05(16)
C7 N1 C8 C9 -27.5(3)
Ni1 N1 C8 C9 154.78(18)
C7 N1 C8 C14 155.36(19)
Ni1 N1 C8 C14 -22.4(2)
N1 C8 C9 C10 175.9(2)
C14 C8 C9 C10 -7.0(3)
C8 C9 C10 C11 -0.6(3)
C9 C10 C11 C13 5.0(3)
C9 C10 C11 C12 -174.8(2)
C10 C11 C13 C14 -1.7(3)
C12 C11 C13 C14 178.1(2)
C11 C13 C14 C8 -6.0(3)
C11 C13 C14 P2 167.27(18)
N1 C8 C14 C13 -172.48(19)
C9 C8 C14 C13 10.1(3)
N1 C8 C14 P2 13.5(3)
C9 C8 C14 P2 -163.94(16)
C24 P2 C14 C13 58.2(2)
C21 P2 C14 C13 -53.8(2)
Ni1 P2 C14 C13 -174.27(18)
C24 P2 C14 C8 -128.20(17)
C21 P2 C14 C8 119.89(17)
Ni1 P2 C14 C8 -0.62(17)
C1 P1 C15 C17 -48.1(2)
C18 P1 C15 C17 68.4(2)
Ni1 P1 C15 C17 -157.06(15)
C1 P1 C15 C16 74.62(17)
C18 P1 C15 C16 -168.86(16)
Ni1 P1 C15 C16 -34.30(18)
C1 P1 C18 C19 -43.8(2)
C15 P1 C18 C19 -158.35(17)
Ni1 P1 C18 C19 68.80(19)
C1 P1 C18 C20 84.9(2)
C15 P1 C18 C20 -29.6(2)
Ni1 P1 C18 C20 -162.50(16)
C14 P2 C21 C22 -65.16(19)
C24 P2 C21 C22 -176.66(18)
Ni1 P2 C21 C22 43.8(2)
C14 P2 C21 C23 60.0(2)
C24 P2 C21 C23 -51.5(2)
Ni1 P2 C21 C23 168.99(16)
C14 P2 C24 C26 -167.60(17)
C21 P2 C24 C26 -57.2(2)
Ni1 P2 C24 C26 79.47(18)
C14 P2 C24 C25 67.28(18)
C21 P2 C24 C25 177.72(17)
Ni1 P2 C24 C25 -45.65(19)
C33 Si1 C27 C32 21.9(2)
Ni1 Si1 C27 C32 -108.92(19)
C33 Si1 C27 C28 -160.34(19)
Ni1 Si1 C27 C28 68.8(2)
C32 C27 C28 C29 2.0(4)
Si1 C27 C28 C29 -175.9(2)
C27 C28 C29 C30 -1.0(4)
C28 C29 C30 C31 -0.9(4)
C29 C30 C31 C32 1.7(4)
C30 C31 C32 C27 -0.7(4)
C28 C27 C32 C31 -1.1(3)
Si1 C27 C32 C31 176.68(19)
C27 Si1 C33 C34 -138.3(2)
Ni1 Si1 C33 C34 -9.5(2)
C27 Si1 C33 C38 42.9(2)
Ni1 Si1 C33 C38 171.70(16)
C38 C33 C34 C35 -0.7(4)
Si1 C33 C34 C35 -179.5(2)
C33 C34 C35 C36 0.3(4)
C34 C35 C36 C37 -0.3(4)
C35 C36 C37 C38 0.7(4)
C36 C37 C38 C33 -1.0(4)
C34 C33 C38 C37 1.0(4)
Si1 C33 C38 C37 179.85(19)
